data_9007929
loop_
_publ_author_name
'Dawson, A.'
'Parkin, A.'
'Parsons, S.'
'Pulham, C. R.'
'Young, A. L. C.'

_publ_section_title
;
 Titanium(IV) chloride at 150 K
 Note: Sample at T = 150 K
;
_journal_name_full 'Acta Crystallographica, Section E'
_journal_page_first i95
_journal_page_last i97
_journal_paper_doi 10.1107/S1600536802016665
_journal_volume 58
_journal_year 2002
_chemical_formula_structural TiCl4
_chemical_formula_sum 'Cl4 Ti'
_space_group_IT_number 14
_symmetry_space_group_name_Hall '-P 2ybc'
_symmetry_space_group_name_H-M 'P 1 21/c 1'
_cell_angle_alpha 90
_cell_angle_beta 102.168
_cell_angle_gamma 90
_cell_length_a 9.670
_cell_length_b 6.4737
_cell_length_c 9.682
_cell_formula_units_Z 4
_cell_volume 592.483
_diffrn_ambient_temperature 150
_exptl_crystal_density_diffrn 2.127
_cod_original_formula_sum 'Ti Cl4'
_cod_database_code 9007929

loop_
_symmetry_equiv_pos_as_xyz
x,y,z
x,1/2-y,1/2+z
-x,1/2+y,1/2-z
-x,-y,-z

loop_
_atom_site_aniso_label
_atom_site_aniso_U_11
_atom_site_aniso_U_22
_atom_site_aniso_U_33
_atom_site_aniso_U_12
_atom_site_aniso_U_13
_atom_site_aniso_U_23
Ti 0.01960 0.01730 0.02060 0.00010 0.00459 0.00010
Cl2 0.03730 0.02040 0.03610 0.00472 0.00680 0.00359
Cl3 0.02650 0.03510 0.03600 -0.00590 0.00910 0.00589
Cl4 0.03510 0.03250 0.02770 0.00338 0.00890 -0.00681
Cl5 0.02650 0.03190 0.02840 0.00021 -0.00150 -0.00142

loop_
_atom_site_label
_atom_site_fract_x
_atom_site_fract_y
_atom_site_fract_z
_atom_site_U_iso_or_equiv
Ti 0.25088 0.07670 0.13332 0.01910
Cl2 0.18975 0.39226 0.07654 0.03140
Cl3 0.07718 -0.08326 0.19569 0.03210
Cl4 0.30678 -0.07972 -0.04467 0.03140
Cl5 0.43145 0.07485 0.30888 0.03000

_cod_duplicate_entry 2201249
